data_7057969
loop_
_publ_author_name
'Kumari, Kavita'
'Singh, Anoop S.'
'Manar, Krishna K.'
'Yadav, Chote Lal'
'Tiwari, Vinod K.'
'Drew, Michael G. B.'
'Singh, Nanhai'

_publ_section_title
;
 Catalytic activity of new heteroleptic [Cu(PPh3)2(\b-oxodithioester)]
 complexes: click derived triazolyl glycoconjugates
;
_journal_issue 3
_journal_name_full 'New Journal of Chemistry'
_journal_page_first 1166
_journal_paper_doi 10.1039/C8NJ05075A
_journal_volume 43
_journal_year 2019
_chemical_formula_sum 'C46 H39 Cu O P2 S2'
_chemical_formula_weight 797.37
_space_group_crystal_system monoclinic
_space_group_IT_number 14
_space_group_name_Hall '-P 2yn'
_space_group_name_H-M_alt 'P 1 21/n 1'
_symmetry_space_group_name_Hall '-P 2yn'
_symmetry_space_group_name_H-M 'P 1 21/n 1'
_atom_sites_solution_hydrogens geom
_audit_creation_method SHELXL-2016/6
_audit_update_record
;
2018-11-12 deposited with the CCDC.
2018-11-15 downloaded from the CCDC.
;
_cell_angle_alpha 90
_cell_angle_beta 100.112(6)
_cell_angle_gamma 90
_cell_formula_units_Z 4
_cell_length_a 10.8413(8)
_cell_length_b 21.3325(8)
_cell_length_c 17.2051(9)
_cell_measurement_reflns_used 15262
_cell_measurement_temperature 150(2)
_cell_measurement_theta_max 26.00
_cell_measurement_theta_min 3.39
_cell_volume 3917.2(4)
_computing_cell_refinement 'Crysalis, Oxford Diffraction'
_computing_data_collection 'Crysalis, Oxford Diffraction'
_computing_data_reduction 'Crysalis, Oxford Diffraction'
_computing_molecular_graphics PLATON(Spek,2004)
_computing_publication_material 'SHELXL-2016/6, PLATON, WINGX (Ferrugia, 2012)'
_computing_structure_refinement 'SHELXL-2016/6 (Sheldrick, 2016)'
_computing_structure_solution 'SHELXS-97 (Sheldrick, 2008)'
_diffrn_ambient_temperature 150(2)
_diffrn_measured_fraction_theta_full 0.982
_diffrn_measured_fraction_theta_max 0.975
_diffrn_measurement_device_type 'Oxford Diffaction X-Calibor System'
_diffrn_measurement_method '321 frames, counting time 10 s.'
_diffrn_radiation_type MoK\a
_diffrn_radiation_wavelength 0.71073
_diffrn_reflns_av_R_equivalents 0.0388
_diffrn_reflns_av_unetI/netI 0.0702
_diffrn_reflns_Laue_measured_fraction_full 0.982
_diffrn_reflns_Laue_measured_fraction_max 0.975
_diffrn_reflns_limit_h_max 13
_diffrn_reflns_limit_h_min -12
_diffrn_reflns_limit_k_max 26
_diffrn_reflns_limit_k_min -23
_diffrn_reflns_limit_l_max 21
_diffrn_reflns_limit_l_min -12
_diffrn_reflns_number 13541
_diffrn_reflns_point_group_measured_fraction_full 0.982
_diffrn_reflns_point_group_measured_fraction_max 0.975
_diffrn_reflns_theta_full 25.242
_diffrn_reflns_theta_max 25.998
_diffrn_reflns_theta_min 3.386
_diffrn_standards_decay_% n/a
_diffrn_standards_interval_count n/a
_diffrn_standards_interval_time n/a
_exptl_absorpt_coefficient_mu 0.781
_exptl_absorpt_correction_T_max 1.000
_exptl_absorpt_correction_T_min 0.793
_exptl_absorpt_correction_type empirical
_exptl_absorpt_process_details 'ABSPACK, Oxford Diffraction Ltd'
_exptl_crystal_colour black
_exptl_crystal_density_diffrn 1.352
_exptl_crystal_description block
_exptl_crystal_F_000 1656
_exptl_crystal_size_max 0.32
_exptl_crystal_size_mid 0.27
_exptl_crystal_size_min 0.27
_refine_diff_density_max 0.389
_refine_diff_density_min -0.357
_refine_diff_density_rms 0.065
_refine_ls_extinction_method none
_refine_ls_goodness_of_fit_ref 1.251
_refine_ls_hydrogen_treatment constr
_refine_ls_matrix_type full
_refine_ls_number_parameters 586
_refine_ls_number_reflns 7512
_refine_ls_number_restraints 209
_refine_ls_restrained_S_all 1.237
_refine_ls_R_factor_all 0.1075
_refine_ls_R_factor_gt 0.0831
_refine_ls_shift/su_max 0.000
_refine_ls_shift/su_mean 0.000
_refine_ls_structure_factor_coef Fsqd
_refine_ls_weighting_details 'w=1/[\s^2^(Fo^2^)+(0.0074P)^2^+7.2926P] where P=(Fo^2^+2Fc^2^)/3'
_refine_ls_weighting_scheme calc
_refine_ls_wR_factor_gt 0.1270
_refine_ls_wR_factor_ref 0.1348
_reflns_Friedel_coverage 0.000
_reflns_number_gt 5934
_reflns_number_total 7512
_reflns_threshold_expression 'I > 2\s(I)'
_cod_data_source_file c8nj05075a2.cif
_cod_data_source_block 5
_cod_depositor_comments 'Adding full bibliography for 7057966--7057971.cif.'
_cod_database_code 7057969
_shelx_shelxl_version_number 2016/6
_shelx_space_group_comment
;
The symmetry employed for this shelxl refinement is uniquely defined
by the following loop, which should always be used as a source of
symmetry information in preference to the above space-group names.
They are only intended as comments.
;

loop_
_space_group_symop_operation_xyz
'x, y, z'
'-x+1/2, y+1/2, -z+1/2'
'-x, -y, -z'
'x-1/2, -y-1/2, z-1/2'

loop_
_atom_site_label
_atom_site_type_symbol
_atom_site_fract_x
_atom_site_fract_y
_atom_site_fract_z
_atom_site_U_iso_or_equiv
_atom_site_adp_type
_atom_site_occupancy
_atom_site_site_symmetry_order
_atom_site_calc_flag
_atom_site_refinement_flags_posn
_atom_site_refinement_flags_adp
_atom_site_refinement_flags_occupancy
_atom_site_disorder_assembly
_atom_site_disorder_group
Cu1A Cu 0.0485(3) 0.70880(16) 0.27281(16) 0.0235(5) Uani 0.533(3) 1 d . . P A 1
P1 P 0.06772(11) 0.61116(5) 0.23764(7) 0.0258(3) Uani 1 1 d . . . . .
P2 P -0.07813(11) 0.73362(5) 0.36222(7) 0.0261(3) Uani 1 1 d . . . . .
O11A O 0.2146(6) 0.7516(3) 0.3191(4) 0.0319(15) Uani 0.533(3) 1 d D . P A 1
C12A C 0.2514(9) 0.8052(5) 0.3020(6) 0.031(2) Uani 0.533(3) 1 d D . P A 1
C13A C 0.1951(12) 0.8439(6) 0.2389(10) 0.036(3) Uani 0.533(3) 1 d D . P A 1
H13A H 0.227425 0.884296 0.239162 0.043 Uiso 0.533(3) 1 calc R U P A 1
C14A C 0.1005(12) 0.8308(5) 0.1776(7) 0.035(3) Uani 0.533(3) 1 d D . P A 1
S15A S 0.0131(3) 0.76593(11) 0.15738(15) 0.0334(7) Uani 0.533(3) 1 d D . P A 1
S16A S 0.0772(4) 0.8930(2) 0.1079(3) 0.0900(16) Uani 0.533(3) 1 d D . P A 1
C17A C -0.0489(15) 0.8676(8) 0.0333(8) 0.098(6) Uani 0.533(3) 1 d D . P A 1
H17A H -0.026441 0.828923 0.010866 0.148 Uiso 0.533(3) 1 calc R U P A 1
H17B H -0.065553 0.898872 -0.007303 0.148 Uiso 0.533(3) 1 calc R U P A 1
H17C H -0.122525 0.861289 0.056264 0.148 Uiso 0.533(3) 1 calc R U P A 1
C21A C 0.3699(5) 0.8286(3) 0.3535(3) 0.0300(16) Uani 0.533(3) 1 d DG . P A 1
C22A C 0.3973(5) 0.8068(3) 0.4308(3) 0.038(2) Uani 0.533(3) 1 d DG . P A 1
H22A H 0.342529 0.779457 0.449559 0.046 Uiso 0.533(3) 1 calc R U P A 1
C23A C 0.5065(6) 0.8259(3) 0.4799(3) 0.041(2) Uani 0.533(3) 1 d DG . P A 1
H23A H 0.524842 0.811330 0.531620 0.049 Uiso 0.533(3) 1 calc R U P A 1
C24A C 0.5883(5) 0.8668(3) 0.4519(3) 0.039(2) Uani 0.533(3) 1 d DG . P A 1
H24A H 0.661408 0.879605 0.484764 0.046 Uiso 0.533(3) 1 calc R U P A 1
C25A C 0.5609(5) 0.8886(3) 0.3746(4) 0.038(2) Uani 0.533(3) 1 d DG . P A 1
H25A H 0.615663 0.916007 0.355848 0.046 Uiso 0.533(3) 1 calc R U P A 1
C26A C 0.4517(6) 0.8695(3) 0.3255(3) 0.033(2) Uani 0.533(3) 1 d DG . P A 1
H26A H 0.433350 0.884135 0.273785 0.040 Uiso 0.533(3) 1 calc R U P A 1
C31 C -0.0614(4) 0.5947(2) 0.1565(2) 0.0281(10) Uani 1 1 d . . . . .
C32 C -0.0569(4) 0.5481(2) 0.0996(3) 0.0351(11) Uani 1 1 d . . . . .
H32 H 0.013368 0.522441 0.103470 0.042 Uiso 1 1 calc R U . . .
C33 C -0.1561(5) 0.5398(3) 0.0379(3) 0.0429(13) Uani 1 1 d . . . . .
H33 H -0.152359 0.508489 0.000802 0.052 Uiso 1 1 calc R U . . .
C34 C -0.2597(5) 0.5775(3) 0.0310(3) 0.0455(14) Uani 1 1 d . . . . .
H34 H -0.325262 0.572162 -0.011200 0.055 Uiso 1 1 calc R U . . .
C35 C -0.2670(5) 0.6233(3) 0.0863(3) 0.0464(14) Uani 1 1 d . . . . .
H35 H -0.337850 0.648453 0.082108 0.056 Uiso 1 1 calc R U . . .
C36 C -0.1679(5) 0.6315(2) 0.1482(3) 0.0397(12) Uani 1 1 d . . . . .
H36 H -0.173129 0.662688 0.185245 0.048 Uiso 1 1 calc R U . . .
C41 C 0.2055(4) 0.5885(2) 0.1960(2) 0.0258(10) Uani 1 1 d . . . . .
C42 C 0.2503(4) 0.5272(2) 0.1969(3) 0.0319(11) Uani 1 1 d . . . . .
H42 H 0.210162 0.495624 0.220265 0.038 Uiso 1 1 calc R U . . .
C43 C 0.3538(4) 0.5127(2) 0.1632(3) 0.0356(11) Uani 1 1 d . . . . .
H43 H 0.382530 0.471578 0.163896 0.043 Uiso 1 1 calc R U . . .
C44 C 0.4144(5) 0.5593(2) 0.1286(3) 0.0380(12) Uani 1 1 d . . . . .
H44 H 0.483613 0.549369 0.105812 0.046 Uiso 1 1 calc R U . . .
C45 C 0.3727(5) 0.6202(2) 0.1279(3) 0.0400(12) Uani 1 1 d . . . . .
H45 H 0.414167 0.651527 0.105011 0.048 Uiso 1 1 calc R U . . .
C46 C 0.2687(4) 0.6351(2) 0.1613(2) 0.0332(11) Uani 1 1 d . . . . .
H46 H 0.240863 0.676346 0.160675 0.040 Uiso 1 1 calc R U . . .
C51 C 0.0630(4) 0.5493(2) 0.3105(2) 0.0267(10) Uani 1 1 d . . . . .
C52 C 0.1416(5) 0.5553(3) 0.3820(3) 0.0428(13) Uani 1 1 d . . . . .
H52 H 0.193034 0.590335 0.391735 0.051 Uiso 1 1 calc R U . . .
C53 C 0.1452(6) 0.5100(3) 0.4396(3) 0.0568(16) Uani 1 1 d . . . . .
H53 H 0.199885 0.514276 0.487402 0.068 Uiso 1 1 calc R U . . .
C54 C 0.0683(6) 0.4588(3) 0.4263(3) 0.0547(16) Uani 1 1 d . . . . .
H54 H 0.071538 0.427895 0.464712 0.066 Uiso 1 1 calc R U . . .
C55 C -0.0123(6) 0.4533(3) 0.3572(3) 0.0585(17) Uani 1 1 d . . . . .
H55 H -0.066369 0.419189 0.349084 0.070 Uiso 1 1 calc R U . . .
C56 C -0.0155(5) 0.4978(2) 0.2985(3) 0.0441(13) Uani 1 1 d . . . . .
H56 H -0.070356 0.493007 0.250840 0.053 Uiso 1 1 calc R U . . .
C61 C -0.2267(4) 0.6907(2) 0.3441(2) 0.0289(10) Uani 1 1 d . . . . .
C62 C -0.3434(5) 0.7184(2) 0.3257(3) 0.0406(12) Uani 1 1 d . . . . .
H62 H -0.350008 0.761836 0.322091 0.049 Uiso 1 1 calc R U . . .
C63 C -0.4500(5) 0.6819(3) 0.3126(3) 0.0574(16) Uani 1 1 d . . . . .
H63 H -0.528209 0.700867 0.300006 0.069 Uiso 1 1 calc R U . . .
C64 C -0.4413(5) 0.6178(3) 0.3180(3) 0.0517(15) Uani 1 1 d . . . . .
H64 H -0.513691 0.593609 0.308835 0.062 Uiso 1 1 calc R U . . .
C65 C -0.3269(5) 0.5894(2) 0.3367(3) 0.0437(13) Uani 1 1 d . . . . .
H65 H -0.321482 0.545931 0.340046 0.052 Uiso 1 1 calc R U . . .
C66 C -0.2187(5) 0.6257(2) 0.3506(3) 0.0400(13) Uani 1 1 d . . . . .
H66 H -0.140929 0.606503 0.364346 0.048 Uiso 1 1 calc R U . . .
C71 C -0.1194(4) 0.8163(2) 0.3520(2) 0.0261(10) Uani 1 1 d . . . . .
C72 C -0.1540(5) 0.8411(2) 0.2768(3) 0.0389(12) Uani 1 1 d . . . . .
H72 H -0.161872 0.814334 0.233484 0.047 Uiso 1 1 calc R U . . .
C73 C -0.1769(5) 0.9043(2) 0.2644(3) 0.0475(14) Uani 1 1 d . . . . .
H73 H -0.199750 0.919634 0.213294 0.057 Uiso 1 1 calc R U . . .
C74 C -0.1658(6) 0.9443(3) 0.3276(3) 0.0580(16) Uani 1 1 d . . . . .
H74 H -0.183076 0.986738 0.319800 0.070 Uiso 1 1 calc R U . . .
C75 C -0.1291(6) 0.9211(3) 0.4021(3) 0.0626(18) Uani 1 1 d . . . . .
H75 H -0.118766 0.948364 0.444910 0.075 Uiso 1 1 calc R U . . .
C76 C -0.1072(5) 0.8581(2) 0.4147(3) 0.0455(14) Uani 1 1 d . . . . .
H76 H -0.083854 0.843257 0.465985 0.055 Uiso 1 1 calc R U . . .
C81 C -0.0315(5) 0.7229(2) 0.4683(3) 0.0326(11) Uani 1 1 d . . . . .
C82 C 0.0947(6) 0.7205(3) 0.5001(4) 0.0591(17) Uani 1 1 d . . . . .
H82 H 0.153863 0.723631 0.467163 0.071 Uiso 1 1 calc R U . . .
C83 C 0.1335(8) 0.7137(3) 0.5798(5) 0.090(3) Uani 1 1 d . . . . .
H83 H 0.218613 0.711533 0.600363 0.108 Uiso 1 1 calc R U . . .
C84 C 0.0487(9) 0.7102(3) 0.6291(4) 0.086(3) Uani 1 1 d . . . . .
H84 H 0.076232 0.706367 0.683226 0.103 Uiso 1 1 calc R U . . .
C85 C -0.0769(8) 0.7121(3) 0.5996(3) 0.066(2) Uani 1 1 d . . . . .
H85 H -0.134573 0.709102 0.633609 0.079 Uiso 1 1 calc R U . . .
C86 C -0.1184(6) 0.7186(2) 0.5187(3) 0.0437(13) Uani 1 1 d . . . . .
H86 H -0.203758 0.719970 0.498471 0.052 Uiso 1 1 calc R U . . .
Cu1B Cu 0.0818(3) 0.71014(19) 0.29639(19) 0.0274(6) Uani 0.467(3) 1 d . . P A 2
O11B O 0.0652(7) 0.7709(3) 0.2027(4) 0.0298(15) Uani 0.467(3) 1 d D . P A 2
C12B C 0.1209(15) 0.8218(6) 0.1957(8) 0.031(3) Uani 0.467(3) 1 d D . P A 2
C13B C 0.2292(14) 0.8427(7) 0.2463(11) 0.034(3) Uani 0.467(3) 1 d D . P A 2
H13B H 0.259886 0.881205 0.232750 0.041 Uiso 0.467(3) 1 calc R U P A 2
C14B C 0.2965(10) 0.8154(5) 0.3123(7) 0.028(2) Uani 0.467(3) 1 d D . P A 2
S15B S 0.2692(3) 0.74855(13) 0.3582(2) 0.0361(8) Uani 0.467(3) 1 d D . P A 2
S16B S 0.4348(3) 0.85908(17) 0.3490(2) 0.0431(10) Uani 0.467(3) 1 d D . P A 2
C17B C 0.5004(12) 0.8239(6) 0.4409(6) 0.049(3) Uani 0.467(3) 1 d D . P A 2
H17D H 0.521284 0.781041 0.432290 0.073 Uiso 0.467(3) 1 calc R U P A 2
H17E H 0.440645 0.825527 0.475881 0.073 Uiso 0.467(3) 1 calc R U P A 2
H17F H 0.574763 0.846270 0.463908 0.073 Uiso 0.467(3) 1 calc R U P A 2
C21B C 0.0640(9) 0.8618(5) 0.1280(6) 0.0299(19) Uani 0.467(3) 1 d D . P A 2
C22B C 0.0002(11) 0.8349(5) 0.0607(6) 0.044(3) Uani 0.467(3) 1 d D . P A 2
H22B H -0.010275 0.791641 0.058922 0.053 Uiso 0.467(3) 1 calc R U P A 2
C23B C -0.0496(14) 0.8702(5) -0.0051(7) 0.049(3) Uani 0.467(3) 1 d D . P A 2
H23B H -0.089749 0.850232 -0.050629 0.059 Uiso 0.467(3) 1 calc R U P A 2
C24B C -0.0402(11) 0.9345(5) -0.0036(6) 0.045(3) Uani 0.467(3) 1 d D . P A 2
H24B H -0.074992 0.958067 -0.047473 0.054 Uiso 0.467(3) 1 calc R U P A 2
C25B C 0.0212(11) 0.9633(5) 0.0633(6) 0.052(3) Uani 0.467(3) 1 d D . P A 2
H25B H 0.025643 1.006796 0.065841 0.062 Uiso 0.467(3) 1 calc R U P A 2
C26B C 0.0772(13) 0.9272(5) 0.1279(6) 0.043(3) Uani 0.467(3) 1 d D . P A 2
H26B H 0.123856 0.946970 0.171606 0.051 Uiso 0.467(3) 1 calc R U P A 2

loop_
_atom_site_aniso_label
_atom_site_aniso_U_11
_atom_site_aniso_U_22
_atom_site_aniso_U_33
_atom_site_aniso_U_23
_atom_site_aniso_U_13
_atom_site_aniso_U_12
Cu1A 0.0216(14) 0.0192(7) 0.0293(13) 0.0008(10) 0.0032(9) -0.0036(9)
P1 0.0251(7) 0.0234(6) 0.0291(6) 0.0039(5) 0.0049(5) 0.0024(5)
P2 0.0267(7) 0.0223(6) 0.0289(6) -0.0017(5) 0.0034(5) -0.0007(5)
O11A 0.025(4) 0.027(3) 0.040(4) 0.006(2) -0.005(3) -0.005(2)
C12A 0.023(4) 0.023(3) 0.046(4) 0.001(3) 0.008(3) -0.002(3)
C13A 0.027(5) 0.026(4) 0.055(4) 0.009(3) 0.007(3) -0.003(3)
C14A 0.024(5) 0.029(3) 0.052(5) 0.012(3) 0.007(3) 0.002(3)
S15A 0.0325(15) 0.0313(12) 0.0342(14) 0.0090(10) -0.0002(11) -0.0006(11)
S16A 0.073(3) 0.070(3) 0.109(3) 0.062(2) -0.034(2) -0.031(2)
C17A 0.083(10) 0.096(11) 0.098(9) 0.069(8) -0.036(7) -0.039(8)
C21A 0.023(3) 0.024(4) 0.044(3) -0.005(3) 0.011(2) -0.003(3)
C22A 0.034(4) 0.037(5) 0.045(3) -0.003(3) 0.008(3) -0.014(3)
C23A 0.036(4) 0.043(5) 0.044(4) -0.008(4) 0.009(3) -0.015(4)
C24A 0.029(4) 0.036(4) 0.051(4) -0.007(3) 0.007(3) -0.010(3)
C25A 0.025(4) 0.037(5) 0.054(4) -0.001(3) 0.009(3) -0.008(3)
C26A 0.020(4) 0.027(5) 0.053(4) 0.004(4) 0.008(3) 0.000(3)
C31 0.029(3) 0.031(2) 0.026(2) 0.0068(19) 0.008(2) 0.001(2)
C32 0.023(3) 0.044(3) 0.037(3) -0.003(2) 0.002(2) 0.004(2)
C33 0.037(3) 0.052(3) 0.040(3) -0.007(2) 0.009(2) -0.009(3)
C34 0.032(3) 0.064(4) 0.037(3) 0.010(3) -0.005(2) -0.006(3)
C35 0.028(3) 0.061(4) 0.047(3) 0.013(3) -0.001(2) 0.010(3)
C36 0.037(3) 0.046(3) 0.038(3) 0.005(2) 0.009(2) 0.006(3)
C41 0.024(3) 0.029(2) 0.023(2) 0.0019(18) 0.0000(19) -0.001(2)
C42 0.026(3) 0.029(3) 0.040(3) 0.003(2) 0.007(2) -0.001(2)
C43 0.028(3) 0.037(3) 0.041(3) -0.003(2) 0.003(2) 0.007(2)
C44 0.028(3) 0.049(3) 0.039(3) -0.002(2) 0.011(2) 0.002(2)
C45 0.036(3) 0.047(3) 0.039(3) 0.009(2) 0.014(2) -0.001(3)
C46 0.034(3) 0.037(3) 0.029(2) 0.002(2) 0.005(2) 0.003(2)
C51 0.031(3) 0.022(2) 0.029(2) 0.0016(18) 0.009(2) 0.008(2)
C52 0.042(3) 0.046(3) 0.039(3) 0.011(2) 0.001(2) -0.006(3)
C53 0.065(4) 0.069(4) 0.033(3) 0.020(3) 0.000(3) 0.007(4)
C54 0.084(5) 0.040(3) 0.045(3) 0.021(3) 0.023(3) 0.014(3)
C55 0.093(5) 0.034(3) 0.048(3) 0.007(3) 0.012(3) -0.015(3)
C56 0.059(4) 0.034(3) 0.037(3) 0.001(2) 0.001(3) -0.014(3)
C61 0.033(3) 0.028(2) 0.025(2) -0.0044(18) 0.007(2) -0.004(2)
C62 0.033(3) 0.037(3) 0.049(3) 0.007(2) -0.002(2) 0.000(2)
C63 0.033(3) 0.058(4) 0.074(4) 0.010(3) -0.010(3) -0.006(3)
C64 0.039(4) 0.066(4) 0.047(3) -0.008(3) 0.001(3) -0.022(3)
C65 0.050(4) 0.035(3) 0.048(3) -0.008(2) 0.012(3) -0.013(3)
C66 0.040(3) 0.031(3) 0.052(3) -0.006(2) 0.016(3) -0.005(2)
C71 0.023(3) 0.025(2) 0.029(2) 0.0032(18) 0.0030(19) 0.003(2)
C72 0.047(3) 0.035(3) 0.032(3) -0.002(2) 0.002(2) 0.003(3)
C73 0.050(4) 0.042(3) 0.048(3) 0.018(3) -0.001(3) 0.008(3)
C74 0.074(5) 0.026(3) 0.068(4) 0.002(3) -0.005(3) 0.012(3)
C75 0.101(6) 0.034(3) 0.047(3) -0.010(3) -0.001(3) 0.013(3)
C76 0.066(4) 0.033(3) 0.035(3) -0.003(2) 0.003(3) 0.008(3)
C81 0.040(3) 0.020(2) 0.033(3) 0.0036(19) -0.009(2) 0.000(2)
C82 0.048(4) 0.048(4) 0.071(4) 0.013(3) -0.020(3) -0.013(3)
C83 0.097(6) 0.074(5) 0.075(5) 0.020(4) -0.052(5) -0.020(5)
C84 0.160(9) 0.034(3) 0.039(4) 0.002(3) -0.053(5) -0.007(5)
C85 0.134(7) 0.036(3) 0.028(3) 0.001(2) 0.014(4) 0.011(4)
C86 0.064(4) 0.035(3) 0.030(3) -0.004(2) 0.002(3) 0.002(3)
Cu1B 0.0261(17) 0.0200(8) 0.0345(16) -0.0001(12) 0.0009(10) 0.0013(11)
O11B 0.025(4) 0.030(3) 0.029(4) 0.005(3) -0.009(3) -0.001(3)
C12B 0.026(5) 0.029(3) 0.036(4) 0.001(3) 0.004(3) 0.000(3)
C13B 0.031(5) 0.022(5) 0.046(4) 0.004(3) -0.003(4) -0.002(4)
C14B 0.021(5) 0.021(4) 0.042(4) -0.001(3) 0.003(3) 0.002(3)
S15B 0.0235(17) 0.0310(15) 0.0488(19) 0.0116(12) -0.0076(14) -0.0016(12)
S16B 0.037(2) 0.0364(18) 0.0504(19) 0.0026(14) -0.0081(14) -0.0140(15)
C17B 0.043(7) 0.048(7) 0.048(5) 0.000(5) -0.009(4) -0.002(6)
C21B 0.024(5) 0.029(3) 0.036(3) 0.004(2) 0.005(3) -0.003(3)
C22B 0.052(7) 0.030(4) 0.043(4) 0.002(3) -0.010(4) -0.001(4)
C23B 0.055(8) 0.041(4) 0.045(4) 0.006(3) -0.011(4) 0.003(4)
C24B 0.047(7) 0.040(4) 0.043(4) 0.011(3) -0.003(4) 0.006(4)
C25B 0.067(7) 0.036(4) 0.048(4) 0.011(3) -0.006(4) -0.004(4)
C26B 0.053(7) 0.030(3) 0.040(4) 0.004(3) -0.004(4) -0.007(4)

loop_
_atom_type_symbol
_atom_type_description
_atom_type_scat_dispersion_real
_atom_type_scat_dispersion_imag
_atom_type_scat_source
C C 0.0033 0.0016 'International Tables Vol C Tables 4.2.6.8 and 6.1.1.4'
H H 0.0000 0.0000 'International Tables Vol C Tables 4.2.6.8 and 6.1.1.4'
Cu Cu 0.3201 1.2651 'International Tables Vol C Tables 4.2.6.8 and 6.1.1.4'
O O 0.0106 0.0060 'International Tables Vol C Tables 4.2.6.8 and 6.1.1.4'
P P 0.1023 0.0942 'International Tables Vol C Tables 4.2.6.8 and 6.1.1.4'
S S 0.1246 0.1234 'International Tables Vol C Tables 4.2.6.8 and 6.1.1.4'

loop_
_geom_angle_atom_site_label_1
_geom_angle_atom_site_label_2
_geom_angle_atom_site_label_3
_geom_angle
O11A Cu1A P1 114.3(2)
O11A Cu1A P2 103.0(2)
P1 Cu1A P2 120.11(15)
O11A Cu1A S15A 95.8(2)
P1 Cu1A S15A 105.94(13)
P2 Cu1A S15A 115.25(16)
C51 P1 C31 106.0(2)
C51 P1 C41 101.55(19)
C31 P1 C41 102.60(19)
C51 P1 Cu1A 118.84(16)
C31 P1 Cu1A 107.23(16)
C41 P1 Cu1A 118.91(17)
C51 P1 Cu1B 111.35(17)
C31 P1 Cu1B 119.14(17)
C41 P1 Cu1B 114.39(18)
C81 P2 C71 103.8(2)
C81 P2 C61 100.9(2)
C71 P2 C61 105.9(2)
C81 P2 Cu1B 111.57(19)
C71 P2 Cu1B 111.08(18)
C61 P2 Cu1B 121.78(17)
C81 P2 Cu1A 123.30(18)
C71 P2 Cu1A 108.96(16)
C61 P2 Cu1A 112.45(15)
C12A O11A Cu1A 127.2(7)
O11A C12A C13A 126.6(9)
O11A C12A C21A 115.7(8)
C13A C12A C21A 117.7(8)
C14A C13A C12A 129.6(10)
C14A C13A H13A 115.2
C12A C13A H13A 115.2
C13A C14A S15A 130.5(8)
C13A C14A S16A 111.5(8)
S15A C14A S16A 117.9(6)
C14A S15A Cu1A 104.7(4)
C14A S16A C17A 104.9(6)
S16A C17A H17A 109.5
S16A C17A H17B 109.5
H17A C17A H17B 109.5
S16A C17A H17C 109.5
H17A C17A H17C 109.5
H17B C17A H17C 109.5
C22A C21A C26A 120.0
C22A C21A C12A 117.8(5)
C26A C21A C12A 122.1(5)
C21A C22A C23A 120.0
C21A C22A H22A 120.0
C23A C22A H22A 120.0
C24A C23A C22A 120.0
C24A C23A H23A 120.0
C22A C23A H23A 120.0
C23A C24A C25A 120.0
C23A C24A H24A 120.0
C25A C24A H24A 120.0
C26A C25A C24A 120.0
C26A C25A H25A 120.0
C24A C25A H25A 120.0
C25A C26A C21A 120.0
C25A C26A H26A 120.0
C21A C26A H26A 120.0
C36 C31 C32 117.5(4)
C36 C31 P1 118.9(4)
C32 C31 P1 123.5(4)
C33 C32 C31 120.5(5)
C33 C32 H32 119.7
C31 C32 H32 119.7
C34 C33 C32 120.5(5)
C34 C33 H33 119.8
C32 C33 H33 119.8
C33 C34 C35 120.2(5)
C33 C34 H34 119.9
C35 C34 H34 119.9
C34 C35 C36 119.4(5)
C34 C35 H35 120.3
C36 C35 H35 120.3
C31 C36 C35 121.9(5)
C31 C36 H36 119.1
C35 C36 H36 119.1
C42 C41 C46 118.4(4)
C42 C41 P1 123.4(3)
C46 C41 P1 118.2(3)
C43 C42 C41 120.7(4)
C43 C42 H42 119.6
C41 C42 H42 119.6
C44 C43 C42 120.1(5)
C44 C43 H43 120.0
C42 C43 H43 120.0
C45 C44 C43 120.2(4)
C45 C44 H44 119.9
C43 C44 H44 119.9
C44 C45 C46 120.1(5)
C44 C45 H45 120.0
C46 C45 H45 120.0
C45 C46 C41 120.6(5)
C45 C46 H46 119.7
C41 C46 H46 119.7
C52 C51 C56 118.4(4)
C52 C51 P1 117.3(4)
C56 C51 P1 124.2(4)
C51 C52 C53 120.9(5)
C51 C52 H52 119.6
C53 C52 H52 119.6
C54 C53 C52 120.0(5)
C54 C53 H53 120.0
C52 C53 H53 120.0
C55 C54 C53 119.8(5)
C55 C54 H54 120.1
C53 C54 H54 120.1
C54 C55 C56 120.9(5)
C54 C55 H55 119.6
C56 C55 H55 119.6
C55 C56 C51 120.0(5)
C55 C56 H56 120.0
C51 C56 H56 120.0
C62 C61 C66 119.1(5)
C62 C61 P2 124.6(4)
C66 C61 P2 116.4(4)
C63 C62 C61 120.2(5)
C63 C62 H62 119.9
C61 C62 H62 119.9
C64 C63 C62 120.4(6)
C64 C63 H63 119.8
C62 C63 H63 119.8
C65 C64 C63 120.5(5)
C65 C64 H64 119.8
C63 C64 H64 119.8
C64 C65 C66 119.7(5)
C64 C65 H65 120.1
C66 C65 H65 120.1
C65 C66 C61 120.1(5)
C65 C66 H66 119.9
C61 C66 H66 119.9
C76 C71 C72 117.0(4)
C76 C71 P2 124.0(3)
C72 C71 P2 118.7(3)
C73 C72 C71 121.8(5)
C73 C72 H72 119.1
C71 C72 H72 119.1
C74 C73 C72 119.8(5)
C74 C73 H73 120.1
C72 C73 H73 120.1
C75 C74 C73 119.3(5)
C75 C74 H74 120.3
C73 C74 H74 120.3
C74 C75 C76 121.0(5)
C74 C75 H75 119.5
C76 C75 H75 119.5
C75 C76 C71 121.0(5)
C75 C76 H76 119.5
C71 C76 H76 119.5
C82 C81 C86 118.8(5)
C82 C81 P2 118.9(4)
C86 C81 P2 122.3(4)
C83 C82 C81 120.6(7)
C83 C82 H82 119.7
C81 C82 H82 119.7
C84 C83 C82 120.6(7)
C84 C83 H83 119.7
C82 C83 H83 119.7
C83 C84 C85 120.4(6)
C83 C84 H84 119.8
C85 C84 H84 119.8
C84 C85 C86 120.0(6)
C84 C85 H85 120.0
C86 C85 H85 120.0
C81 C86 C85 119.6(6)
C81 C86 H86 120.2
C85 C86 H86 120.2
O11B Cu1B S15B 95.0(3)
O11B Cu1B P2 106.3(3)
S15B Cu1B P2 112.50(16)
O11B Cu1B P1 104.0(2)
S15B Cu1B P1 120.88(19)
P2 Cu1B P1 114.53(17)
C12B O11B Cu1B 130.0(7)
O11B C12B C13B 125.3(10)
O11B C12B C21B 115.5(10)
C13B C12B C21B 119.3(10)
C14B C13B C12B 130.1(11)
C14B C13B H13B 115.0
C12B C13B H13B 115.0
C13B C14B S15B 129.7(9)
C13B C14B S16B 111.3(8)
S15B C14B S16B 118.9(6)
C14B S15B Cu1B 107.6(4)
C17B S16B C14B 105.9(6)
S16B C17B H17D 109.5
S16B C17B H17E 109.5
H17D C17B H17E 109.5
S16B C17B H17F 109.5
H17D C17B H17F 109.5
H17E C17B H17F 109.5
C22B C21B C26B 117.0(9)
C22B C21B C12B 120.1(10)
C26B C21B C12B 122.9(10)
C21B C22B C23B 122.0(10)
C21B C22B H22B 119.0
C23B C22B H22B 119.0
C24B C23B C22B 120.6(11)
C24B C23B H23B 119.7
C22B C23B H23B 119.7
C25B C24B C23B 119.1(10)
C25B C24B H24B 120.4
C23B C24B H24B 120.4
C24B C25B C26B 120.0(10)
C24B C25B H25B 120.0
C26B C25B H25B 120.0
C25B C26B C21B 121.2(10)
C25B C26B H26B 119.4
C21B C26B H26B 119.4

loop_
_geom_bond_atom_site_label_1
_geom_bond_atom_site_label_2
_geom_bond_distance
Cu1A O11A 2.050(7)
Cu1A P1 2.189(4)
Cu1A P2 2.296(4)
Cu1A S15A 2.304(4)
P1 C51 1.827(4)
P1 C31 1.829(5)
P1 C41 1.831(4)
P1 Cu1B 2.334(4)
P2 C81 1.820(4)
P2 C71 1.821(4)
P2 C61 1.831(5)
P2 Cu1B 2.286(4)
O11A C12A 1.264(11)
C12A C13A 1.414(14)
C12A C21A 1.512(10)
C13A C14A 1.364(15)
C13A H13A 0.9300
C14A S15A 1.679(11)
C14A S16A 1.778(9)
S16A C17A 1.788(10)
C17A H17A 0.9600
C17A H17B 0.9600
C17A H17C 0.9600
C21A C22A 1.3900
C21A C26A 1.3900
C22A C23A 1.3900
C22A H22A 0.9300
C23A C24A 1.3900
C23A H23A 0.9300
C24A C25A 1.3900
C24A H24A 0.9300
C25A C26A 1.3900
C25A H25A 0.9300
C26A H26A 0.9300
C31 C36 1.382(6)
C31 C32 1.402(6)
C32 C33 1.384(7)
C32 H32 0.9300
C33 C34 1.369(7)
C33 H33 0.9300
C34 C35 1.374(7)
C34 H34 0.9300
C35 C36 1.385(7)
C35 H35 0.9300
C36 H36 0.9300
C41 C42 1.394(6)
C41 C46 1.400(6)
C42 C43 1.385(6)
C42 H42 0.9300
C43 C44 1.382(7)
C43 H43 0.9300
C44 C45 1.377(7)
C44 H44 0.9300
C45 C46 1.389(6)
C45 H45 0.9300
C46 H46 0.9300
C51 C52 1.375(6)
C51 C56 1.383(6)
C52 C53 1.379(7)
C52 H52 0.9300
C53 C54 1.369(8)
C53 H53 0.9300
C54 C55 1.351(8)
C54 H54 0.9300
C55 C56 1.381(7)
C55 H55 0.9300
C56 H56 0.9300
C61 C62 1.382(6)
C61 C66 1.393(6)
C62 C63 1.379(7)
C62 H62 0.9300
C63 C64 1.373(8)
C63 H63 0.9300
C64 C65 1.367(7)
C64 H64 0.9300
C65 C66 1.390(7)
C65 H65 0.9300
C66 H66 0.9300
C71 C76 1.386(6)
C71 C72 1.388(6)
C72 C73 1.381(7)
C72 H72 0.9300
C73 C74 1.371(7)
C73 H73 0.9300
C74 C75 1.366(7)
C74 H74 0.9300
C75 C76 1.376(7)
C75 H75 0.9300
C76 H76 0.9300
C81 C82 1.383(7)
C81 C86 1.391(7)
C82 C83 1.369(8)
C82 H82 0.9300
C83 C84 1.357(10)
C83 H83 0.9300
C84 C85 1.368(10)
C84 H84 0.9300
C85 C86 1.393(7)
C85 H85 0.9300
C86 H86 0.9300
Cu1B O11B 2.052(7)
Cu1B S15B 2.275(4)
O11B C12B 1.259(13)
C12B C13B 1.406(15)
C12B C21B 1.488(14)
C13B C14B 1.368(15)
C13B H13B 0.9300
C14B S15B 1.681(10)
C14B S16B 1.784(10)
S16B C17B 1.781(10)
C17B H17D 0.9600
C17B H17E 0.9600
C17B H17F 0.9600
C21B C22B 1.366(12)
C21B C26B 1.403(14)
C22B C23B 1.388(12)
C22B H22B 0.9300
C23B C24B 1.374(13)
C23B H23B 0.9300
C24B C25B 1.371(12)
C24B H24B 0.9300
C25B C26B 1.399(12)
C25B H25B 0.9300
C26B H26B 0.9300

loop_
_geom_torsion_atom_site_label_1
_geom_torsion_atom_site_label_2
_geom_torsion_atom_site_label_3
_geom_torsion_atom_site_label_4
_geom_torsion
Cu1A O11A C12A C13A -10.2(18)
Cu1A O11A C12A C21A 171.7(6)
O11A C12A C13A C14A -9(3)
C21A C12A C13A C14A 169.4(15)
C12A C13A C14A S15A 3(3)
C12A C13A C14A S16A -173.2(16)
C13A C14A S15A Cu1A 14.5(17)
S16A C14A S15A Cu1A -169.4(8)
C13A C14A S16A C17A -179.8(13)
S15A C14A S16A C17A 3.3(13)
O11A C12A C21A C22A -27.8(13)
C13A C12A C21A C22A 154.0(11)
O11A C12A C21A C26A 150.8(7)
C13A C12A C21A C26A -27.5(14)
C26A C21A C22A C23A 0.0
C12A C21A C22A C23A 178.6(7)
C21A C22A C23A C24A 0.0
C22A C23A C24A C25A 0.0
C23A C24A C25A C26A 0.0
C24A C25A C26A C21A 0.0
C22A C21A C26A C25A 0.0
C12A C21A C26A C25A -178.5(8)
C51 P1 C31 C36 105.5(4)
C41 P1 C31 C36 -148.4(4)
Cu1A P1 C31 C36 -22.4(4)
Cu1B P1 C31 C36 -20.9(4)
C51 P1 C31 C32 -77.2(4)
C41 P1 C31 C32 28.9(4)
Cu1A P1 C31 C32 155.0(4)
Cu1B P1 C31 C32 156.5(4)
C36 C31 C32 C33 0.1(7)
P1 C31 C32 C33 -177.3(4)
C31 C32 C33 C34 0.6(8)
C32 C33 C34 C35 -1.1(8)
C33 C34 C35 C36 1.0(8)
C32 C31 C36 C35 -0.2(7)
P1 C31 C36 C35 177.4(4)
C34 C35 C36 C31 -0.4(8)
C51 P1 C41 C42 24.7(4)
C31 P1 C41 C42 -84.8(4)
Cu1A P1 C41 C42 157.1(3)
Cu1B P1 C41 C42 144.7(4)
C51 P1 C41 C46 -155.6(4)
C31 P1 C41 C46 94.9(4)
Cu1A P1 C41 C46 -23.1(4)
Cu1B P1 C41 C46 -35.5(4)
C46 C41 C42 C43 -0.9(7)
P1 C41 C42 C43 178.9(4)
C41 C42 C43 C44 0.3(7)
C42 C43 C44 C45 0.4(8)
C43 C44 C45 C46 -0.6(8)
C44 C45 C46 C41 0.0(7)
C42 C41 C46 C45 0.7(7)
P1 C41 C46 C45 -179.1(4)
C31 P1 C51 C52 -172.2(4)
C41 P1 C51 C52 80.9(4)
Cu1A P1 C51 C52 -51.6(4)
Cu1B P1 C51 C52 -41.2(4)
C31 P1 C51 C56 6.8(5)
C41 P1 C51 C56 -100.0(4)
Cu1A P1 C51 C56 127.5(4)
Cu1B P1 C51 C56 137.8(4)
C56 C51 C52 C53 2.1(8)
P1 C51 C52 C53 -178.8(4)
C51 C52 C53 C54 -1.1(9)
C52 C53 C54 C55 -1.0(9)
C53 C54 C55 C56 2.1(10)
C54 C55 C56 C51 -1.2(9)
C52 C51 C56 C55 -1.0(8)
P1 C51 C56 C55 -180.0(4)
C81 P2 C61 C62 108.6(4)
C71 P2 C61 C62 0.7(4)
Cu1B P2 C61 C62 -127.3(4)
Cu1A P2 C61 C62 -118.2(4)
C81 P2 C61 C66 -70.6(4)
C71 P2 C61 C66 -178.5(3)
Cu1B P2 C61 C66 53.5(4)
Cu1A P2 C61 C66 62.6(4)
C66 C61 C62 C63 -1.2(7)
P2 C61 C62 C63 179.6(4)
C61 C62 C63 C64 0.2(8)
C62 C63 C64 C65 0.2(9)
C63 C64 C65 C66 0.3(8)
C64 C65 C66 C61 -1.2(7)
C62 C61 C66 C65 1.7(7)
P2 C61 C66 C65 -179.1(4)
C81 P2 C71 C76 3.4(5)
C61 P2 C71 C76 109.2(4)
Cu1B P2 C71 C76 -116.7(4)
Cu1A P2 C71 C76 -129.7(4)
C81 P2 C71 C72 176.9(4)
C61 P2 C71 C72 -77.3(4)
Cu1B P2 C71 C72 56.8(4)
Cu1A P2 C71 C72 43.9(4)
C76 C71 C72 C73 -0.8(8)
P2 C71 C72 C73 -174.8(4)
C71 C72 C73 C74 -0.1(9)
C72 C73 C74 C75 1.6(9)
C73 C74 C75 C76 -2.2(10)
C74 C75 C76 C71 1.2(10)
C72 C71 C76 C75 0.3(8)
P2 C71 C76 C75 173.9(5)
C71 P2 C81 C82 -101.4(4)
C61 P2 C81 C82 149.1(4)
Cu1B P2 C81 C82 18.3(5)
Cu1A P2 C81 C82 22.8(5)
C71 P2 C81 C86 77.0(4)
C61 P2 C81 C86 -32.6(4)
Cu1B P2 C81 C86 -163.3(4)
Cu1A P2 C81 C86 -158.9(3)
C86 C81 C82 C83 0.4(8)
P2 C81 C82 C83 178.7(5)
C81 C82 C83 C84 -1.1(10)
C82 C83 C84 C85 1.3(11)
C83 C84 C85 C86 -0.8(10)
C82 C81 C86 C85 0.1(7)
P2 C81 C86 C85 -178.2(4)
C84 C85 C86 C81 0.1(8)
Cu1B O11B C12B C13B 14(2)
Cu1B O11B C12B C21B -165.1(8)
O11B C12B C13B C14B -1(3)
C21B C12B C13B C14B 178.7(19)
C12B C13B C14B S15B -3(3)
C12B C13B C14B S16B 174.6(17)
C13B C14B S15B Cu1B -4.7(17)
S16B C14B S15B Cu1B 177.8(6)
C13B C14B S16B C17B 172.6(13)
S15B C14B S16B C17B -9.4(10)
O11B C12B C21B C22B -30(2)
C13B C12B C21B C22B 150.5(15)
O11B C12B C21B C26B 152.9(13)
C13B C12B C21B C26B -27(2)
C26B C21B C22B C23B 0.2(19)
C12B C21B C22B C23B -177.1(13)
C21B C22B C23B C24B -2(2)
C22B C23B C24B C25B 1(2)
C23B C24B C25B C26B 2(2)
C24B C25B C26B C21B -5(2)
C22B C21B C26B C25B 3.4(19)
C12B C21B C26B C25B -179.4(13)
